data_4311558
loop_
_publ_author_name
'Steve Laborda'
'Rodolphe Cl\'erac'
'Christopher E. Anson'
'Annie K. Powell'

_publ_section_title
;
 Intra and Intermolecular Magnetic Interactions in a Series of Dinuclear
 Cu(II)/hxta Complexes {H5hxta
 =N,N'-(2-hydroxy-1,3-xylylene)-bis-(N-carboxymethylglycine)}: Correlation
 of Magnetic Properties with Geometry
;
_journal_name_full 'Inorganic Chemistry'
_journal_page_first 5931
_journal_page_last 5943
_journal_paper_doi 10.1021/ic035333m
_journal_volume 43
_journal_year 2004
_chemical_formula_sum 'C17 H30 Cu2 N2 O15'
_chemical_formula_weight 629.51
_chemical_name_systematic
; 
 ? 
;
_space_group_IT_number 14
_symmetry_cell_setting monoclinic
_symmetry_space_group_name_Hall '-P 2yn'
_symmetry_space_group_name_H-M 'P 1 21/n 1'
_atom_sites_solution_hydrogens difmap
_atom_sites_solution_primary direct
_atom_sites_solution_secondary difmap
_audit_creation_method SHELXL-97
_cell_angle_alpha 90.00
_cell_angle_beta 104.659(9)
_cell_angle_gamma 90.00
_cell_formula_units_Z 4
_cell_length_a 15.0808(12)
_cell_length_b 10.8279(6)
_cell_length_c 15.1972(11)
_cell_measurement_reflns_used 8000
_cell_measurement_temperature 200(2)
_cell_measurement_theta_max 24.87
_cell_measurement_theta_min 2.79
_cell_volume 2400.8(3)
_computing_cell_refinement 'IPDS 2.92 (Stoe & Cie GmbH, 1999)'
_computing_data_collection 'IPDS 2.92 (Stoe & Cie GmbH, 1999)'
_computing_data_reduction 'IPDS 2.92 (Stoe & Cie GmbH, 1999)'
_computing_molecular_graphics 'SHELXTL 5.1 (Bruker AXS Inc., 1997)'
_computing_publication_material 'SHELXTL 5.1 (Bruker AXS Inc., 1997)'
_computing_structure_refinement 'SHELXTL 5.1 (Bruker AXS Inc., 1997)'
_computing_structure_solution 'SHELXTL 5.1 (Bruker AXS Inc., 1997)'
_diffrn_ambient_temperature 200(2)
_diffrn_detector_area_resol_mean 6.667
_diffrn_measured_fraction_theta_full 0.941
_diffrn_measured_fraction_theta_max 0.928
_diffrn_measurement_device_type 'Stoe IPDS'
_diffrn_measurement_method 'area detector'
_diffrn_radiation_monochromator graphite
_diffrn_radiation_source 'fine-focus sealed tube'
_diffrn_radiation_type MoK\a
_diffrn_radiation_wavelength 0.71073
_diffrn_reflns_av_R_equivalents 0.0560
_diffrn_reflns_av_sigmaI/netI 0.0530
_diffrn_reflns_limit_h_max 18
_diffrn_reflns_limit_h_min -18
_diffrn_reflns_limit_k_max 13
_diffrn_reflns_limit_k_min -13
_diffrn_reflns_limit_l_max 17
_diffrn_reflns_limit_l_min -16
_diffrn_reflns_number 13006
_diffrn_reflns_theta_full 25.00
_diffrn_reflns_theta_max 26.13
_diffrn_reflns_theta_min 2.79
_exptl_absorpt_coefficient_mu 1.850
_exptl_crystal_colour green
_exptl_crystal_density_diffrn 1.742
_exptl_crystal_density_method 'not measured'
_exptl_crystal_description block
_exptl_crystal_F_000 1296
_exptl_crystal_size_max 0.25
_exptl_crystal_size_mid 0.25
_exptl_crystal_size_min 0.20
_refine_diff_density_max 0.463
_refine_diff_density_min -0.344
_refine_diff_density_rms 0.093
_refine_ls_extinction_method none
_refine_ls_goodness_of_fit_ref 0.893
_refine_ls_hydrogen_treatment refall
_refine_ls_matrix_type full
_refine_ls_number_parameters 445
_refine_ls_number_reflns 4440
_refine_ls_number_restraints 0
_refine_ls_restrained_S_all 0.893
_refine_ls_R_factor_all 0.0497
_refine_ls_R_factor_gt 0.0363
_refine_ls_shift/su_max 0.001
_refine_ls_shift/su_mean 0.000
_refine_ls_structure_factor_coef Fsqd
_refine_ls_weighting_details 'calc w=1/[\s^2^(Fo^2^)+(0.0593P)^2^+0.0000P] where P=(Fo^2^+2Fc^2^)/3'
_refine_ls_weighting_scheme calc
_refine_ls_wR_factor_gt 0.0876
_refine_ls_wR_factor_ref 0.0918
_reflns_number_gt 3282
_reflns_number_total 4440
_reflns_threshold_expression >2sigma(I)
_cod_data_source_file ic035333msi20031118_073501_05.cif
_cod_data_source_block laborda5
_cod_database_code 4311558

loop_
_symmetry_equiv_pos_as_xyz
'x, y, z'
'-x+1/2, y+1/2, -z+1/2'
'-x, -y, -z'
'x-1/2, -y-1/2, z-1/2'

loop_
_atom_site_label
_atom_site_type_symbol
_atom_site_fract_x
_atom_site_fract_y
_atom_site_fract_z
_atom_site_U_iso_or_equiv
_atom_site_adp_type
_atom_site_occupancy
_atom_site_symmetry_multiplicity
_atom_site_calc_flag
_atom_site_refinement_flags
_atom_site_disorder_assembly
_atom_site_disorder_group
Cu1 Cu 0.46221(3) 0.55813(4) 0.16786(3) 0.02528(12) Uani 1 1 d . . .
Cu2 Cu 0.63251(3) 0.77616(4) 0.30581(3) 0.02529(12) Uani 1 1 d . . .
O1 O 0.55450(15) 0.5997(2) 0.27474(16) 0.0269(5) Uani 1 1 d . . .
C1 C 0.5834(2) 0.5147(3) 0.3407(2) 0.0250(7) Uani 1 1 d . . .
C2 C 0.6024(2) 0.3940(3) 0.3199(2) 0.0267(7) Uani 1 1 d . . .
C3 C 0.6338(2) 0.3099(3) 0.3904(3) 0.0318(8) Uani 1 1 d . . .
H3 H 0.645(3) 0.234(4) 0.377(3) 0.043(12) Uiso 1 1 d . . .
C4 C 0.6474(2) 0.3422(3) 0.4813(3) 0.0313(8) Uani 1 1 d . . .
C5 C 0.6274(2) 0.4628(3) 0.5001(3) 0.0293(8) Uani 1 1 d . . .
H51 H 0.635(2) 0.483(3) 0.555(3) 0.023(9) Uiso 1 1 d . . .
C6 C 0.5951(2) 0.5497(3) 0.4314(2) 0.0268(7) Uani 1 1 d . . .
C17 C 0.6814(3) 0.2483(5) 0.5545(4) 0.0428(10) Uani 1 1 d . . .
H171 H 0.643(4) 0.184(6) 0.553(4) 0.073(17) Uiso 1 1 d . . .
H172 H 0.684(3) 0.276(5) 0.605(4) 0.053(16) Uiso 1 1 d . . .
H173 H 0.735(4) 0.218(5) 0.558(4) 0.076(18) Uiso 1 1 d . . .
C7 C 0.5903(2) 0.3554(3) 0.2234(2) 0.0278(7) Uani 1 1 d . . .
H71 H 0.627(2) 0.402(3) 0.194(3) 0.022(9) Uiso 1 1 d . . .
H72 H 0.609(3) 0.274(4) 0.218(3) 0.033(10) Uiso 1 1 d . . .
N1 N 0.49321(17) 0.3743(2) 0.16932(19) 0.0240(6) Uani 1 1 d . . .
C8 C 0.4823(2) 0.3420(3) 0.0726(2) 0.0284(7) Uani 1 1 d . . .
H81 H 0.464(2) 0.252(4) 0.061(3) 0.027(9) Uiso 1 1 d . . .
H82 H 0.538(2) 0.354(3) 0.059(2) 0.023(9) Uiso 1 1 d . . .
C9 C 0.4105(2) 0.4239(3) 0.0108(3) 0.0299(7) Uani 1 1 d . . .
O2 O 0.38669(15) 0.5208(2) 0.04667(17) 0.0308(5) Uani 1 1 d . . .
O3 O 0.38234(18) 0.3974(2) -0.07027(18) 0.0398(6) Uani 1 1 d . . .
C10 C 0.4292(2) 0.2989(3) 0.2074(3) 0.0270(7) Uani 1 1 d . . .
H103 H 0.459(2) 0.249(4) 0.247(3) 0.025(9) Uiso 1 1 d . . .
H104 H 0.391(3) 0.249(4) 0.161(3) 0.035(10) Uiso 1 1 d . . .
C11 C 0.3650(2) 0.3722(3) 0.2487(2) 0.0287(7) Uani 1 1 d . . .
O4 O 0.36263(16) 0.4851(2) 0.24759(19) 0.0352(6) Uani 1 1 d . . .
O5 O 0.30952(18) 0.3093(3) 0.2842(2) 0.0401(7) Uani 1 1 d . . .
H5 H 0.308(4) 0.240(5) 0.269(4) 0.058(16) Uiso 1 1 d . . .
C12 C 0.5659(2) 0.6760(3) 0.4531(3) 0.0283(7) Uani 1 1 d . . .
H123 H 0.506(2) 0.693(3) 0.416(2) 0.020(8) Uiso 1 1 d . . .
H124 H 0.561(2) 0.681(3) 0.515(3) 0.027(9) Uiso 1 1 d . . .
N2 N 0.62518(17) 0.7791(2) 0.43534(19) 0.0251(6) Uani 1 1 d . . .
C13 C 0.7199(2) 0.7678(4) 0.4924(3) 0.0284(7) Uani 1 1 d . . .
H133 H 0.740(2) 0.849(4) 0.504(3) 0.030(10) Uiso 1 1 d . . .
H134 H 0.720(3) 0.722(4) 0.540(3) 0.034(11) Uiso 1 1 d . . .
C14 C 0.7801(2) 0.7046(3) 0.4400(2) 0.0260(7) Uani 1 1 d . . .
O6 O 0.75230(15) 0.6982(2) 0.35479(17) 0.0296(5) Uani 1 1 d . . .
O7 O 0.85671(14) 0.6656(2) 0.48433(17) 0.0297(5) Uani 1 1 d . . .
C15 C 0.5809(2) 0.8984(3) 0.4452(3) 0.0313(8) Uani 1 1 d . . .
H151 H 0.623(3) 0.959(4) 0.454(3) 0.031(10) Uiso 1 1 d . . .
H152 H 0.557(3) 0.905(4) 0.495(3) 0.039(11) Uiso 1 1 d . . .
C16 C 0.5093(2) 0.9289(3) 0.3572(3) 0.0312(8) Uani 1 1 d . . .
O8 O 0.51863(15) 0.8755(2) 0.28532(16) 0.0287(5) Uani 1 1 d . . .
O9 O 0.44981(18) 1.0041(3) 0.3612(2) 0.0471(7) Uani 1 1 d . . .
O11 O 0.4194(2) 0.7294(3) 0.1518(2) 0.0373(7) Uani 1 1 d . . .
H111 H 0.410(3) 0.756(5) 0.099(4) 0.055(15) Uiso 1 1 d . . .
H112 H 0.443(3) 0.770(4) 0.178(3) 0.030(14) Uiso 1 1 d . . .
O12 O 0.64807(18) 0.8003(3) 0.1838(2) 0.0324(6) Uani 1 1 d . . .
H121 H 0.635(2) 0.749(4) 0.151(3) 0.022(10) Uiso 1 1 d . . .
H122 H 0.625(3) 0.863(5) 0.157(3) 0.049(14) Uiso 1 1 d . . .
O13 O 0.7066(2) 1.0038(3) 0.3301(3) 0.0491(8) Uani 1 1 d . . .
H131 H 0.760(4) 1.028(5) 0.351(4) 0.074(19) Uiso 1 1 d . . .
H132 H 0.698(4) 1.028(5) 0.286(4) 0.050(19) Uiso 1 1 d . . .
O14 O 0.9185(3) 0.5242(3) 0.3587(3) 0.0508(8) Uani 1 1 d . . .
H141 H 0.969(3) 0.520(4) 0.376(3) 0.035(13) Uiso 1 1 d . . .
H142 H 0.902(4) 0.566(5) 0.401(4) 0.069(17) Uiso 1 1 d . . .
O15 O 0.3072(2) 0.0828(3) 0.2439(2) 0.0406(7) Uani 1 1 d . . .
H151 H 0.353(3) 0.045(4) 0.279(3) 0.048(13) Uiso 1 1 d . . .
H152 H 0.265(3) 0.049(4) 0.250(3) 0.047(14) Uiso 1 1 d . . .
O16 O 0.8892(2) 0.4523(3) 0.5931(3) 0.0491(8) Uani 1 1 d . . .
H161 H 0.858(4) 0.462(6) 0.632(5) 0.08(2) Uiso 1 1 d . . .
H162 H 0.876(4) 0.503(6) 0.551(5) 0.09(2) Uiso 1 1 d . . .

loop_
_atom_site_aniso_label
_atom_site_aniso_U_11
_atom_site_aniso_U_22
_atom_site_aniso_U_33
_atom_site_aniso_U_23
_atom_site_aniso_U_13
_atom_site_aniso_U_12
Cu1 0.0287(2) 0.0238(2) 0.0217(2) -0.00135(15) 0.00324(15) 0.00061(15)
Cu2 0.0267(2) 0.0286(2) 0.0204(2) -0.00181(15) 0.00548(15) 0.00156(15)
O1 0.0334(11) 0.0246(12) 0.0198(13) -0.0002(9) 0.0013(9) -0.0021(9)
C1 0.0212(14) 0.0252(16) 0.027(2) 0.0030(13) 0.0033(12) -0.0017(12)
C2 0.0219(14) 0.0312(17) 0.026(2) -0.0008(13) 0.0032(12) -0.0026(13)
C3 0.0309(17) 0.0308(19) 0.032(2) -0.0008(15) 0.0043(14) 0.0001(14)
C4 0.0295(16) 0.0312(18) 0.031(2) 0.0051(14) 0.0028(13) -0.0013(14)
C5 0.0273(17) 0.039(2) 0.020(2) -0.0010(15) 0.0042(13) -0.0049(14)
C6 0.0236(15) 0.0318(18) 0.024(2) -0.0008(13) 0.0036(12) -0.0052(13)
C17 0.047(3) 0.043(2) 0.034(3) 0.0083(19) 0.0016(18) 0.002(2)
C7 0.0270(16) 0.0250(18) 0.030(2) -0.0011(14) 0.0053(14) 0.0044(13)
N1 0.0285(13) 0.0233(13) 0.0204(16) -0.0001(11) 0.0065(10) 0.0018(10)
C8 0.0332(18) 0.0277(18) 0.024(2) -0.0030(13) 0.0068(14) 0.0028(14)
C9 0.0349(17) 0.0275(17) 0.027(2) -0.0008(14) 0.0075(14) -0.0016(13)
O2 0.0344(12) 0.0294(13) 0.0251(15) -0.0034(10) 0.0009(10) 0.0040(10)
O3 0.0586(16) 0.0346(14) 0.0211(16) -0.0066(10) 0.0007(11) 0.0086(12)
C10 0.0313(17) 0.0213(16) 0.029(2) 0.0008(14) 0.0078(14) 0.0001(14)
C11 0.0305(17) 0.0319(19) 0.024(2) -0.0006(13) 0.0078(13) -0.0045(13)
O4 0.0389(13) 0.0310(14) 0.0407(17) -0.0028(11) 0.0190(11) -0.0006(10)
O5 0.0443(15) 0.0365(16) 0.0468(19) -0.0015(13) 0.0251(12) -0.0051(12)
C12 0.0268(17) 0.0360(19) 0.024(2) -0.0005(14) 0.0092(14) 0.0003(13)
N2 0.0249(13) 0.0277(14) 0.0221(17) -0.0065(11) 0.0046(10) -0.0007(11)
C13 0.0285(17) 0.0324(19) 0.023(2) -0.0010(15) 0.0043(13) 0.0003(14)
C14 0.0273(16) 0.0239(16) 0.027(2) -0.0009(13) 0.0064(13) -0.0059(12)
O6 0.0275(11) 0.0348(13) 0.0268(16) -0.0020(10) 0.0076(9) 0.0029(9)
O7 0.0267(11) 0.0335(13) 0.0268(14) 0.0015(10) 0.0029(9) 0.0015(9)
C15 0.0329(18) 0.0335(19) 0.027(2) -0.0046(15) 0.0069(15) 0.0043(15)
C16 0.0350(18) 0.0326(19) 0.025(2) -0.0025(14) 0.0051(14) 0.0000(14)
O8 0.0320(12) 0.0274(12) 0.0252(15) -0.0040(10) 0.0046(9) 0.0014(9)
O9 0.0477(15) 0.0515(17) 0.0401(19) -0.0070(13) 0.0070(12) 0.0263(14)
O11 0.0495(16) 0.0258(14) 0.0285(18) -0.0033(13) -0.0050(12) 0.0025(12)
O12 0.0439(15) 0.0284(14) 0.0260(16) -0.0032(12) 0.0105(11) -0.0013(12)
O13 0.0488(19) 0.0495(19) 0.046(3) -0.0050(16) 0.0058(15) -0.0059(14)
O14 0.0472(19) 0.0465(18) 0.064(2) -0.0161(15) 0.0234(17) 0.0008(14)
O15 0.0312(14) 0.0369(15) 0.053(2) 0.0115(13) 0.0087(13) -0.0016(12)
O16 0.0530(17) 0.0458(18) 0.052(2) 0.0153(15) 0.0197(15) 0.0093(14)

loop_
_atom_type_symbol
_atom_type_description
_atom_type_scat_dispersion_real
_atom_type_scat_dispersion_imag
_atom_type_scat_source
C C 0.0033 0.0016 'International Tables Vol C Tables 4.2.6.8 and 6.1.1.4'
H H 0.0000 0.0000 'International Tables Vol C Tables 4.2.6.8 and 6.1.1.4'
N N 0.0061 0.0033 'International Tables Vol C Tables 4.2.6.8 and 6.1.1.4'
O O 0.0106 0.0060 'International Tables Vol C Tables 4.2.6.8 and 6.1.1.4'
Cu Cu 0.3201 1.2651 'International Tables Vol C Tables 4.2.6.8 and 6.1.1.4'

loop_
_geom_angle_atom_site_label_1
_geom_angle_atom_site_label_2
_geom_angle_atom_site_label_3
_geom_angle
_geom_angle_site_symmetry_1
_geom_angle_site_symmetry_3
_geom_angle_publ_flag
O1 Cu1 O2 168.87(10) . . ?
O1 Cu1 O11 91.66(12) . . ?
O2 Cu1 O11 89.07(12) . . ?
O1 Cu1 N1 96.03(10) . . ?
O2 Cu1 N1 83.41(10) . . ?
O11 Cu1 N1 172.31(13) . . ?
O1 Cu1 O4 93.77(10) . . ?
O2 Cu1 O4 97.09(10) . . ?
O11 Cu1 O4 98.81(12) . . ?
N1 Cu1 O4 80.62(10) . . ?
O1 Cu1 O3 83.91(9) . 3_665 ?
O2 Cu1 O3 84.97(9) . 3_665 ?
O11 Cu1 O3 93.34(11) . 3_665 ?
N1 Cu1 O3 87.60(9) . 3_665 ?
O4 Cu1 O3 167.70(8) . 3_665 ?
O12 Cu2 O6 95.61(11) . . ?
O12 Cu2 O8 94.95(11) . . ?
O6 Cu2 O8 166.06(10) . . ?
O12 Cu2 N2 170.61(12) . . ?
O6 Cu2 N2 84.75(10) . . ?
O8 Cu2 N2 83.36(10) . . ?
O12 Cu2 O1 95.60(11) . . ?
O6 Cu2 O1 95.60(9) . . ?
O8 Cu2 O1 92.40(9) . . ?
N2 Cu2 O1 93.71(10) . . ?
O12 Cu2 O13 82.05(13) . . ?
O6 Cu2 O13 91.80(11) . . ?
O8 Cu2 O13 80.68(10) . . ?
N2 Cu2 O13 88.56(12) . . ?
O1 Cu2 O13 172.43(10) . . ?
C1 O1 Cu1 120.1(2) . . ?
C1 O1 Cu2 111.90(18) . . ?
Cu1 O1 Cu2 127.94(11) . . ?
O1 C1 C2 121.2(3) . . ?
O1 C1 C6 118.9(3) . . ?
C2 C1 C6 119.9(3) . . ?
C1 C2 C3 119.2(3) . . ?
C1 C2 C7 120.4(3) . . ?
C3 C2 C7 120.4(3) . . ?
C4 C3 C2 122.4(3) . . ?
C4 C3 H3 119(3) . . ?
C2 C3 H3 118(3) . . ?
C5 C4 C3 117.3(3) . . ?
C5 C4 C17 122.5(4) . . ?
C3 C4 C17 120.2(4) . . ?
C4 C5 C6 122.2(4) . . ?
C4 C5 H51 118(2) . . ?
C6 C5 H51 120(3) . . ?
C1 C6 C5 119.1(3) . . ?
C1 C6 C12 119.6(3) . . ?
C5 C6 C12 121.0(3) . . ?
C4 C17 H171 114(4) . . ?
C4 C17 H172 112(4) . . ?
H171 C17 H172 101(5) . . ?
C4 C17 H173 116(4) . . ?
H171 C17 H173 107(5) . . ?
H172 C17 H173 105(5) . . ?
C2 C7 N1 111.1(3) . . ?
C2 C7 H71 112(2) . . ?
N1 C7 H71 106(2) . . ?
C2 C7 H72 113(2) . . ?
N1 C7 H72 110(2) . . ?
H71 C7 H72 104(3) . . ?
C8 N1 C10 109.7(3) . . ?
C8 N1 C7 111.0(3) . . ?
C10 N1 C7 110.6(3) . . ?
C8 N1 Cu1 104.6(2) . . ?
C10 N1 Cu1 111.66(19) . . ?
C7 N1 Cu1 109.1(2) . . ?
N1 C8 C9 110.9(3) . . ?
N1 C8 H81 111(2) . . ?
C9 C8 H81 109(2) . . ?
N1 C8 H82 108(2) . . ?
C9 C8 H82 109(2) . . ?
H81 C8 H82 109(3) . . ?
O3 C9 O2 123.8(3) . . ?
O3 C9 C8 119.4(3) . . ?
O2 C9 C8 116.7(3) . . ?
C9 O2 Cu1 114.5(2) . . ?
C9 O3 Cu1 109.3(2) . 3_665 ?
N1 C10 C11 115.0(3) . . ?
N1 C10 H103 110(2) . . ?
C11 C10 H103 109(3) . . ?
N1 C10 H104 111(3) . . ?
C11 C10 H104 106(2) . . ?
H103 C10 H104 106(3) . . ?
O4 C11 O5 120.7(3) . . ?
O4 C11 C10 122.7(3) . . ?
O5 C11 C10 116.6(3) . . ?
C11 O4 Cu1 109.3(2) . . ?
C11 O5 H5 111(4) . . ?
N2 C12 C6 114.7(3) . . ?
N2 C12 H123 105(2) . . ?
C6 C12 H123 109(2) . . ?
N2 C12 H124 109(2) . . ?
C6 C12 H124 112(2) . . ?
H123 C12 H124 106(3) . . ?
C13 N2 C15 114.1(3) . . ?
C13 N2 C12 111.4(3) . . ?
C15 N2 C12 109.1(3) . . ?
C13 N2 Cu2 106.9(2) . . ?
C15 N2 Cu2 104.6(2) . . ?
C12 N2 Cu2 110.5(2) . . ?
N2 C13 C14 110.4(3) . . ?
N2 C13 H133 105(2) . . ?
C14 C13 H133 108(2) . . ?
N2 C13 H134 109(3) . . ?
C14 C13 H134 108(3) . . ?
H133 C13 H134 116(4) . . ?
O7 C14 O6 123.8(3) . . ?
O7 C14 C13 117.6(3) . . ?
O6 C14 C13 118.6(3) . . ?
C14 O6 Cu2 113.7(2) . . ?
N2 C15 C16 109.7(3) . . ?
N2 C15 H151 109(2) . . ?
C16 C15 H151 107(2) . . ?
N2 C15 H152 116(3) . . ?
C16 C15 H152 112(3) . . ?
H151 C15 H152 104(4) . . ?
O9 C16 O8 125.8(3) . . ?
O9 C16 C15 117.7(3) . . ?
O8 C16 C15 116.5(3) . . ?
C16 O8 Cu2 113.0(2) . . ?
Cu1 O11 H111 115(4) . . ?
Cu1 O11 H112 117(4) . . ?
H111 O11 H112 108(6) . . ?
Cu2 O12 H121 118(3) . . ?
Cu2 O12 H122 116(3) . . ?
H121 O12 H122 106(5) . . ?
Cu2 O13 H131 132(4) . . ?
Cu2 O13 H132 105(5) . . ?
H131 O13 H132 100(6) . . ?
H141 O14 H142 103(5) . . ?
H151 O15 H152 104(5) . . ?
H161 O16 H162 113(6) . . ?

loop_
_geom_bond_atom_site_label_1
_geom_bond_atom_site_label_2
_geom_bond_distance
_geom_bond_site_symmetry_2
_geom_bond_publ_flag
Cu1 O1 1.906(2) . ?
Cu1 O2 1.947(2) . ?
Cu1 O11 1.958(3) . ?
Cu1 N1 2.044(3) . ?
Cu1 O4 2.296(2) . ?
Cu1 O3 3.113(3) 3_665 ?
Cu2 O12 1.945(3) . ?
Cu2 O6 1.962(2) . ?
Cu2 O8 1.983(2) . ?
Cu2 N2 2.000(3) . ?
Cu2 O1 2.231(2) . ?
Cu2 O13 2.693(3) . ?
O1 C1 1.350(4) . ?
C1 C2 1.392(5) . ?
C1 C6 1.397(5) . ?
C2 C3 1.395(5) . ?
C2 C7 1.491(5) . ?
C3 C4 1.388(5) . ?
C3 H3 0.88(4) . ?
C4 C5 1.386(5) . ?
C4 C17 1.499(5) . ?
C5 C6 1.398(5) . ?
C5 H51 0.85(4) . ?
C6 C12 1.498(5) . ?
C17 H171 0.91(6) . ?
C17 H172 0.81(6) . ?
C17 H173 0.86(6) . ?
C7 N1 1.500(4) . ?
C7 H71 0.93(4) . ?
C7 H72 0.94(4) . ?
N1 C8 1.480(5) . ?
N1 C10 1.488(4) . ?
C8 C9 1.525(5) . ?
C8 H81 1.01(4) . ?
C8 H82 0.92(4) . ?
C9 O3 1.232(4) . ?
C9 O2 1.274(4) . ?
O3 Cu1 3.113(3) 3_665 ?
C10 C11 1.507(5) . ?
C10 H103 0.85(4) . ?
C10 H104 0.96(4) . ?
C11 O4 1.223(4) . ?
C11 O5 1.298(4) . ?
O5 H5 0.78(5) . ?
C12 N2 1.498(4) . ?
C12 H123 0.96(3) . ?
C12 H124 0.97(4) . ?
N2 C13 1.477(4) . ?
N2 C15 1.479(4) . ?
C13 C14 1.514(5) . ?
C13 H133 0.93(4) . ?
C13 H134 0.88(4) . ?
C14 O7 1.254(4) . ?
C14 O6 1.259(4) . ?
C15 C16 1.527(5) . ?
C15 H151 0.90(4) . ?
C15 H152 0.92(5) . ?
C16 O9 1.224(4) . ?
C16 O8 1.275(4) . ?
O11 H111 0.83(6) . ?
O11 H112 0.64(5) . ?
O12 H121 0.74(4) . ?
O12 H122 0.82(5) . ?
O13 H131 0.84(6) . ?
O13 H132 0.70(6) . ?
O14 H141 0.74(5) . ?
O14 H142 0.87(6) . ?
O15 H151 0.86(5) . ?
O15 H152 0.76(5) . ?
O16 H161 0.84(7) . ?
O16 H162 0.83(7) . ?

loop_
_geom_hbond_atom_site_label_D
_geom_hbond_atom_site_label_H
_geom_hbond_atom_site_label_A
_geom_hbond_distance_DH
_geom_hbond_distance_HA
_geom_hbond_distance_DA
_geom_hbond_angle_DHA
_geom_hbond_site_symmetry_A
O5 H5 O15 0.78(5) 1.75(5) 2.526(4) 175(6) .
O11 H111 O7 0.83(6) 1.92(6) 2.729(4) 164(5) 4_575
O11 H112 O8 0.64(5) 2.08(5) 2.706(4) 168(6) .
O12 H121 O3 0.74(4) 1.98(4) 2.714(4) 172(4) 3_665
O12 H122 O14 0.82(5) 1.86(5) 2.642(4) 159(5) 2_655
O13 H131 O3 0.84(6) 2.08(7) 2.904(4) 167(6) 4_676
O13 H132 O14 0.70(6) 2.45(6) 3.016(6) 140(5) 2_655
O14 H141 O16 0.74(5) 2.10(5) 2.817(5) 166(5) 3_766
O14 H142 O7 0.87(6) 1.92(6) 2.785(4) 174(6) .
O15 H151 O9 0.86(5) 1.72(5) 2.567(4) 166(5) 1_545
O15 H152 O4 0.76(5) 2.05(5) 2.805(4) 169(5) 2_545
O16 H161 O15 0.84(7) 2.10(7) 2.890(5) 157(6) 4_666
O16 H162 O7 0.83(7) 2.02(7) 2.810(4) 161(7) .
